data_1556913
loop_
_publ_author_name
'Dean, Conor'
'Rajkumar, Sundaram'
'Roesner, Stefan'
'Carson, Nessa'
'Clarkson, Guy J.'
'Wills, Martin'
'Jones, Matthew'
'Shipman, Michael'

_publ_section_title
;
 Readily accessible sp<sup>3</sup>-rich cyclic hydrazine frameworks
 exploiting nitrogen fluxionality.
;
_journal_issue 6
_journal_name_full 'Chemical science'
_journal_page_first 1636
_journal_page_last 1642
_journal_paper_doi 10.1039/c9sc04849a
_journal_volume 11
_journal_year 2020
_chemical_absolute_configuration rmad
_chemical_formula_moiety 'C20 H19 N3 O'
_chemical_formula_sum 'C20 H19 N3 O'
_chemical_formula_weight 317.38
_space_group_crystal_system monoclinic
_space_group_IT_number 4
_space_group_name_Hall 'P 2yb'
_space_group_name_H-M_alt 'P 1 21 1'
_atom_sites_solution_hydrogens mixed
_audit_creation_date 2019-06-02
_audit_creation_method
;
Olex2 1.2
(compiled 2018.05.29 svn.r3510 for OlexSys, GUI svn.r5506)
;
_audit_update_record
;
2019-07-30 deposited with the CCDC.	2019-12-26 downloaded from the CCDC.
;
_cell_angle_alpha 90
_cell_angle_beta 99.5974(8)
_cell_angle_gamma 90
_cell_formula_units_Z 2
_cell_length_a 10.10659(11)
_cell_length_b 5.94958(5)
_cell_length_c 13.62038(10)
_cell_measurement_reflns_used 9966
_cell_measurement_temperature 150.00(10)
_cell_measurement_theta_max 73.3540
_cell_measurement_theta_min 3.2700
_cell_volume 807.530(13)
_computing_cell_refinement 'CrysAlisPro 1.171.40.53a (Rigaku OD, 2019)'
_computing_data_collection 'CrysAlisPro 1.171.40.53a (Rigaku OD, 2019)'
_computing_data_reduction 'CrysAlisPro 1.171.40.53a (Rigaku OD, 2019)'
_computing_molecular_graphics 'Olex2 (Dolomanov et al., 2009)'
_computing_publication_material 'Olex2 (Dolomanov et al., 2009)'
_computing_structure_refinement 'ShelXL (Sheldrick, 2015)'
_computing_structure_solution 'ShelXT (Sheldrick, 2015)'
_diffrn_ambient_environment N~2~
_diffrn_ambient_temperature 150.00(10)
_diffrn_detector 'CCD plate'
_diffrn_detector_area_resol_mean 5.3046
_diffrn_detector_type AtlasS2
_diffrn_measured_fraction_theta_full 1.000
_diffrn_measured_fraction_theta_max 0.999
_diffrn_measurement_details
'List of Runs (angles in degrees, time in seconds): # Type Start End Width t~exp~ \w \q \k \f Frames -------------------------------------------------------------------------- 1 \w -116.00 -17.00 1.00 2.00 -- -41.82 -37.00-180.00 99 2 \w -129.00 -34.00 1.00 2.00 -- -41.82 178.00 90.00 95 3 \w -116.00 -17.00 1.00 2.00 -- -41.82 -37.00 -90.00 99 4 \w 57.00 131.00 1.00 2.00 -- 41.82 178.00-150.00 74 5 \w 17.00 116.00 1.00 2.00 -- 41.82 37.00 90.00 99 6 \w 24.00 110.00 1.00 8.00 -- 107.00 -94.00 150.00 86 7 \w 34.00 118.00 1.00 8.00 -- 107.00-125.00 150.00 84 8 \w 78.00 178.00 1.00 8.00 -- 107.00 61.00 -90.00 100 9 \w 24.00 110.00 1.00 8.00 -- 107.00 -94.00 -60.00 86 10 \w 74.00 178.00 1.00 8.00 -- 107.00 77.00-120.00 104 11 \w 94.00 178.00 1.00 8.00 -- 107.00 125.00 -60.00 84 12 \w 94.00 178.00 1.00 8.00 -- 107.00 125.00 150.00 84 13 \w 74.00 178.00 1.00 8.00 -- 107.00 77.00-150.00 104 14 \w 78.00 178.00 1.00 8.00 -- 107.00 61.00 -60.00 100 15 \w 94.00 178.00 1.00 8.00 -- 107.00 125.00 30.00 84 16 \w 81.00 178.00 1.00 8.00 -- 107.00 45.00 0.00 97 17 \w 35.00 136.00 1.00 8.00 -- 107.00 -61.00 0.00 101 18 \w 34.00 118.00 1.00 8.00 -- 107.00-125.00 0.00 84 19 \w -114.00 -13.00 1.00 2.00 -- -41.82 -59.00 11.00 101 20 \w -118.00 -9.00 1.00 2.00 -- -41.82 -77.00 -60.00 109 21 \w -118.00 -9.00 1.00 2.00 -- -41.82 -77.00 150.00 109 22 \w 57.00 131.00 1.00 2.00 -- 41.82 178.00 60.00 74 23 \w 78.00 178.00 1.00 8.00 -- 107.00 61.00 -30.00 100 24 \w 78.00 178.00 1.00 8.00 -- 107.00 59.00 152.00 100 25 \w 74.00 178.00 1.00 8.00 -- 107.00 77.00 30.00 104 26 \w 74.00 178.00 1.00 8.00 -- 107.00 77.00 0.00 104 27 \w 81.00 178.00 1.00 8.00 -- 107.00 45.00 120.00 97 28 \w 74.00 178.00 1.00 8.00 -- 107.00 77.00 120.00 104 29 \w 78.00 178.00 1.00 8.00 -- 107.00 61.00-180.00 100 30 \w 34.00 118.00 1.00 8.00 -- 107.00-125.00 -90.00 84 31 \w 78.00 178.00 1.00 8.00 -- 107.00 61.00-150.00 100 32 \w 76.00 178.00 1.00 8.00 -- 107.00 69.00 87.85 102 33 \w 74.00 178.00 1.00 8.00 -- 107.00 77.00 60.00 104'
_diffrn_measurement_device 'four-circle diffractometer'
_diffrn_measurement_device_type 'SuperNova, Dual, Cu at home/near, AtlasS2'
_diffrn_measurement_method '\w scans'
_diffrn_orient_matrix_type 'CrysAlisPro convention (1999,Acta A55,543-557)'
_diffrn_orient_matrix_UB_11 0.0929279000
_diffrn_orient_matrix_UB_12 0.0254897000
_diffrn_orient_matrix_UB_13 -0.0781592000
_diffrn_orient_matrix_UB_21 0.0824052000
_diffrn_orient_matrix_UB_22 0.1786576000
_diffrn_orient_matrix_UB_23 0.0655727000
_diffrn_orient_matrix_UB_31 0.0919859000
_diffrn_orient_matrix_UB_32 -0.1856442000
_diffrn_orient_matrix_UB_33 0.0524339000
_diffrn_radiation_monochromator mirror
_diffrn_radiation_probe x-ray
_diffrn_radiation_type CuK\a
_diffrn_radiation_wavelength 1.54184
_diffrn_reflns_av_R_equivalents 0.0310
_diffrn_reflns_av_unetI/netI 0.0200
_diffrn_reflns_Laue_measured_fraction_full 1.000
_diffrn_reflns_Laue_measured_fraction_max 0.999
_diffrn_reflns_limit_h_max 12
_diffrn_reflns_limit_h_min -12
_diffrn_reflns_limit_k_max 7
_diffrn_reflns_limit_k_min -7
_diffrn_reflns_limit_l_max 16
_diffrn_reflns_limit_l_min -16
_diffrn_reflns_number 15974
_diffrn_reflns_point_group_measured_fraction_full 0.998
_diffrn_reflns_point_group_measured_fraction_max 0.989
_diffrn_reflns_theta_full 67.684
_diffrn_reflns_theta_max 73.522
_diffrn_reflns_theta_min 3.291
_diffrn_source 'micro-focus sealed X-ray tube'
_diffrn_source_type 'SuperNova (Cu) X-ray Source'
_exptl_absorpt_coefficient_mu 0.652
_exptl_absorpt_correction_T_max 1.00000
_exptl_absorpt_correction_T_min 0.02824
_exptl_absorpt_correction_type multi-scan
_exptl_absorpt_process_details
'CrysAlisPro 1.171.40.53a (Rigaku Oxford Diffraction, 2019) Empirical absorption correction using spherical harmonics, implemented in SCALE3 ABSPACK scaling algorithm.'
_exptl_crystal_colour colourless
_exptl_crystal_colour_primary colourless
_exptl_crystal_density_diffrn 1.305
_exptl_crystal_description block
_exptl_crystal_F_000 336
_exptl_crystal_size_max 0.2
_exptl_crystal_size_mid 0.12
_exptl_crystal_size_min 0.04
_refine_diff_density_max 0.143
_refine_diff_density_min -0.174
_refine_diff_density_rms 0.030
_refine_ls_abs_structure_details
;
 Flack x determined using 1364 quotients [(I+)-(I-)]/[(I+)+(I-)]
 (Parsons, Flack and Wagner, Acta Cryst. B69 (2013) 249-259).
Flack x: 0.00(8)  Shelxl 2018
Hooft y: 0.04(8)  Olex2
Absolute configuration established by the structure determination of the compound containing a chiral reference molecule 
of known absolute configuration and confirmed by anomalous-dispersion effects with diffraction measurements on the crystal.
;
_refine_ls_abs_structure_Flack 0.00(8)
_refine_ls_extinction_method none
_refine_ls_goodness_of_fit_ref 1.046
_refine_ls_hydrogen_treatment mixed
_refine_ls_matrix_type full
_refine_ls_number_parameters 220
_refine_ls_number_reflns 3240
_refine_ls_number_restraints 1
_refine_ls_restrained_S_all 1.046
_refine_ls_R_factor_all 0.0282
_refine_ls_R_factor_gt 0.0274
_refine_ls_shift/su_max 0.000
_refine_ls_shift/su_mean 0.000
_refine_ls_structure_factor_coef Fsqd
_refine_ls_weighting_details 'w=1/[\s^2^(Fo^2^)+(0.0402P)^2^+0.0804P] where P=(Fo^2^+2Fc^2^)/3'
_refine_ls_weighting_scheme calc
_refine_ls_wR_factor_gt 0.0699
_refine_ls_wR_factor_ref 0.0705
_reflns_Friedel_coverage 0.799
_reflns_Friedel_fraction_full 0.996
_reflns_Friedel_fraction_max 0.976
_reflns_number_gt 3150
_reflns_number_total 3240
_reflns_threshold_expression 'I > 2\s(I)'
_cod_data_source_file c9sc04849a2.cif
_cod_data_source_block sr1
_cod_depositor_comments
;Adding full bibliography for 1556907--1556915.cif.

 Adding full bibliography for 1556907--1556915.cif.
;
_cod_database_code 1556913
_shelx_shelxl_version_number 2018/3
_chemical_oxdiff_formula 'C20 H20 N2 O2'
_shelx_space_group_comment
;
The symmetry employed for this shelxl refinement is uniquely defined
by the following loop, which should always be used as a source of
symmetry information in preference to the above space-group names.
They are only intended as comments.
;
_shelx_estimated_absorpt_t_max 0.974
_shelx_estimated_absorpt_t_min 0.881
_reflns_odcompleteness_completeness 100.00
_reflns_odcompleteness_iscentric 1
_reflns_odcompleteness_theta 71.98
_olex2_refinement_description
;
The NH was located in a difference map but refined with thermal parameters 1.2 times the equivalent isotropic displacement 
parameter of the nitrogen atom to which it is attached
1. Fixed Uiso
 At 1.2 times of:
  All C(H) groups, All C(H,H) groups, All N(H) groups
2.a Ternary CH refined with riding coordinates:
 C16(H16A)
2.b Secondary CH2 refined with riding coordinates:
 C15(H15A,H15B), C14(H14A,H14B), C13(H13A,H13B)
2.c Aromatic/amide H refined with riding coordinates:
 C3(H3), C8(H8), C22(H22), C9(H9), C4(H4), C5(H5), C6(H6), C18(H18), C20(H20),
 C19(H19), C21(H21)
;
_olex2_submission_special_instructions 'No special instructions were received'
_oxdiff_exptl_absorpt_empirical_details
'Empirical correction (ABSPACK) includes: - Absorption correction using spherical harmonics - Frame scaling'
_oxdiff_exptl_absorpt_empirical_full_max 23.590
_oxdiff_exptl_absorpt_empirical_full_min 0.548

loop_
_space_group_symop_operation_xyz
'x, y, z'
'-x, y+1/2, -z'

loop_
_atom_site_label
_atom_site_type_symbol
_atom_site_fract_x
_atom_site_fract_y
_atom_site_fract_z
_atom_site_U_iso_or_equiv
_atom_site_adp_type
_atom_site_occupancy
_atom_site_site_symmetry_order
_atom_site_calc_flag
_atom_site_refinement_flags_posn
O11 O 0.36096(12) 0.7702(2) 0.65251(9) 0.0357(3) Uani 1 1 d .
N1 N 0.03889(13) 0.6128(2) 0.67753(9) 0.0246(3) Uani 1 1 d .
N16 N 0.45242(13) 0.5403(3) 0.81477(11) 0.0310(3) Uani 1 1 d .
H16 H 0.491(2) 0.602(4) 0.7643(16) 0.037 Uiso 1 1 d R
N12 N 0.31303(13) 0.5903(3) 0.78677(10) 0.0325(3) Uani 1 1 d .
C11 C 0.27684(16) 0.7077(3) 0.70266(12) 0.0273(3) Uani 1 1 d .
C10 C 0.13113(15) 0.7637(3) 0.66754(11) 0.0257(3) Uani 1 1 d .
C3 C -0.19199(16) 0.5017(3) 0.64777(11) 0.0271(3) Uani 1 1 d .
H3 H -0.168252 0.364180 0.681622 0.032 Uiso 1 1 calc R
C2 C -0.09165(15) 0.6611(3) 0.63714(10) 0.0239(3) Uani 1 1 d .
C17 C 0.61839(16) 0.2404(3) 0.83906(11) 0.0266(3) Uani 1 1 d .
C16 C 0.47078(15) 0.2950(3) 0.81844(11) 0.0282(3) Uani 1 1 d .
H16A H 0.430051 0.228934 0.752838 0.034 Uiso 1 1 calc R
C8 C -0.02563(17) 1.0232(3) 0.57899(11) 0.0282(3) Uani 1 1 d .
H8 H -0.046705 1.163160 0.546560 0.034 Uiso 1 1 calc R
C7 C -0.12851(16) 0.8666(3) 0.58662(11) 0.0258(3) Uani 1 1 d .
C22 C 0.71327(16) 0.3873(3) 0.89003(12) 0.0296(3) Uani 1 1 d .
H22 H 0.685478 0.528386 0.912116 0.036 Uiso 1 1 calc R
C9 C 0.10404(17) 0.9728(3) 0.61835(12) 0.0281(3) Uani 1 1 d .
H9 H 0.174509 1.075385 0.612935 0.034 Uiso 1 1 calc R
C4 C -0.32352(16) 0.5455(3) 0.60923(12) 0.0319(4) Uani 1 1 d .
H4 H -0.390612 0.438098 0.616836 0.038 Uiso 1 1 calc R
C5 C -0.36044(17) 0.7488(3) 0.55830(12) 0.0345(4) Uani 1 1 d .
H5 H -0.452035 0.776706 0.531953 0.041 Uiso 1 1 calc R
C6 C -0.26557(17) 0.9054(3) 0.54665(12) 0.0319(4) Uani 1 1 d .
H6 H -0.291325 1.040852 0.511681 0.038 Uiso 1 1 calc R
C15 C 0.39776(17) 0.2026(3) 0.89983(13) 0.0363(4) Uani 1 1 d .
H15A H 0.441957 0.258648 0.965606 0.044 Uiso 1 1 calc R
H15B H 0.403165 0.036401 0.900661 0.044 Uiso 1 1 calc R
C18 C 0.66173(19) 0.0350(3) 0.80744(14) 0.0356(4) Uani 1 1 d .
H18 H 0.598535 -0.065106 0.771072 0.043 Uiso 1 1 calc R
C20 C 0.88933(18) 0.1211(4) 0.87872(13) 0.0383(4) Uani 1 1 d .
H20 H 0.981342 0.079726 0.892734 0.046 Uiso 1 1 calc R
C19 C 0.7957(2) -0.0256(3) 0.82826(15) 0.0407(4) Uani 1 1 d .
H19 H 0.823469 -0.168303 0.807833 0.049 Uiso 1 1 calc R
C14 C 0.25016(17) 0.2754(4) 0.88118(13) 0.0406(4) Uani 1 1 d .
H14A H 0.202097 0.195979 0.821907 0.049 Uiso 1 1 calc R
H14B H 0.207972 0.232670 0.939065 0.049 Uiso 1 1 calc R
C21 C 0.84839(18) 0.3286(3) 0.90878(12) 0.0356(4) Uani 1 1 d .
H21 H 0.912685 0.431008 0.942242 0.043 Uiso 1 1 calc R
C13 C 0.23699(17) 0.5264(4) 0.86481(12) 0.0375(4) Uani 1 1 d .
H13A H 0.141364 0.567232 0.844626 0.045 Uiso 1 1 calc R
H13B H 0.272262 0.606962 0.927293 0.045 Uiso 1 1 calc R

loop_
_atom_site_aniso_label
_atom_site_aniso_U_11
_atom_site_aniso_U_22
_atom_site_aniso_U_33
_atom_site_aniso_U_23
_atom_site_aniso_U_13
_atom_site_aniso_U_12
O11 0.0270(6) 0.0413(7) 0.0396(6) 0.0086(6) 0.0080(5) -0.0028(5)
N1 0.0239(6) 0.0260(6) 0.0239(5) 0.0005(5) 0.0037(5) 0.0002(5)
N16 0.0206(6) 0.0349(7) 0.0370(7) 0.0052(6) 0.0029(5) -0.0017(5)
N12 0.0213(6) 0.0443(8) 0.0318(7) 0.0072(6) 0.0044(5) 0.0016(6)
C11 0.0240(8) 0.0289(8) 0.0287(7) -0.0023(6) 0.0038(6) -0.0033(6)
C10 0.0260(8) 0.0279(8) 0.0234(7) -0.0016(6) 0.0049(5) -0.0001(6)
C3 0.0283(8) 0.0291(8) 0.0238(7) 0.0004(6) 0.0046(6) -0.0012(6)
C2 0.0240(7) 0.0271(8) 0.0210(6) -0.0013(5) 0.0053(5) 0.0019(6)
C17 0.0282(8) 0.0298(8) 0.0220(7) 0.0024(6) 0.0045(6) -0.0035(6)
C16 0.0247(8) 0.0332(8) 0.0254(7) -0.0006(6) -0.0001(6) -0.0072(7)
C8 0.0351(8) 0.0233(7) 0.0274(7) 0.0018(6) 0.0087(6) 0.0041(6)
C7 0.0290(8) 0.0266(7) 0.0227(7) 0.0000(6) 0.0071(6) 0.0038(6)
C22 0.0295(8) 0.0327(8) 0.0253(7) -0.0044(6) 0.0009(6) -0.0019(7)
C9 0.0312(8) 0.0250(8) 0.0294(7) -0.0010(6) 0.0087(6) -0.0038(6)
C4 0.0256(8) 0.0417(9) 0.0283(7) -0.0007(7) 0.0037(6) -0.0047(7)
C5 0.0247(8) 0.0487(10) 0.0292(8) 0.0026(7) 0.0015(6) 0.0051(7)
C6 0.0315(9) 0.0375(9) 0.0268(7) 0.0049(7) 0.0053(6) 0.0101(7)
C15 0.0287(9) 0.0450(10) 0.0346(8) 0.0101(7) 0.0030(7) -0.0078(7)
C18 0.0388(9) 0.0292(8) 0.0402(9) -0.0042(7) 0.0108(7) -0.0072(7)
C20 0.0302(8) 0.0520(11) 0.0340(8) 0.0118(8) 0.0093(7) 0.0095(8)
C19 0.0471(11) 0.0327(9) 0.0469(10) 0.0034(7) 0.0209(8) 0.0060(8)
C14 0.0255(8) 0.0634(12) 0.0324(8) 0.0132(8) 0.0033(6) -0.0109(8)
C21 0.0280(8) 0.0486(11) 0.0282(8) -0.0012(7) -0.0012(6) -0.0044(7)
C13 0.0254(8) 0.0620(12) 0.0252(7) 0.0044(8) 0.0042(6) 0.0024(8)

loop_
_atom_type_symbol
_atom_type_description
_atom_type_scat_dispersion_real
_atom_type_scat_dispersion_imag
_atom_type_scat_source
C C 0.0181 0.0091 'International Tables Vol C Tables 4.2.6.8 and 6.1.1.4'
H H 0.0000 0.0000 'International Tables Vol C Tables 4.2.6.8 and 6.1.1.4'
N N 0.0311 0.0180 'International Tables Vol C Tables 4.2.6.8 and 6.1.1.4'
O O 0.0492 0.0322 'International Tables Vol C Tables 4.2.6.8 and 6.1.1.4'

loop_
_geom_angle_atom_site_label_1
_geom_angle_atom_site_label_2
_geom_angle_atom_site_label_3
_geom_angle
C10 N1 C2 117.72(13)
N12 N16 H16 104.0(13)
N12 N16 C16 109.20(13)
C16 N16 H16 110.8(15)
N16 N12 C13 111.50(12)
C11 N12 N16 116.97(13)
C11 N12 C13 130.97(14)
O11 C11 N12 121.04(15)
O11 C11 C10 118.98(14)
N12 C11 C10 119.97(13)
N1 C10 C11 119.14(14)
N1 C10 C9 124.23(14)
C9 C10 C11 116.44(14)
C2 C3 H3 120.0
C4 C3 H3 120.0
C4 C3 C2 119.97(15)
N1 C2 C3 118.44(14)
N1 C2 C7 122.07(14)
C3 C2 C7 119.48(14)
C22 C17 C16 122.35(15)
C18 C17 C16 119.02(15)
C18 C17 C22 118.62(16)
N16 C16 C17 109.62(13)
N16 C16 H16A 109.2
N16 C16 C15 107.91(14)
C17 C16 H16A 109.2
C17 C16 C15 111.65(13)
C15 C16 H16A 109.2
C7 C8 H8 120.1
C9 C8 H8 120.1
C9 C8 C7 119.80(14)
C8 C7 C2 117.77(14)
C8 C7 C6 123.19(15)
C6 C7 C2 119.04(15)
C17 C22 H22 119.8
C21 C22 C17 120.45(17)
C21 C22 H22 119.8
C10 C9 H9 120.8
C8 C9 C10 118.40(15)
C8 C9 H9 120.8
C3 C4 H4 119.6
C3 C4 C5 120.72(16)
C5 C4 H4 119.6
C4 C5 H5 119.7
C6 C5 C4 120.54(15)
C6 C5 H5 119.7
C7 C6 H6 119.9
C5 C6 C7 120.23(16)
C5 C6 H6 119.9
C16 C15 H15A 109.5
C16 C15 H15B 109.5
C16 C15 C14 110.56(14)
H15A C15 H15B 108.1
C14 C15 H15A 109.5
C14 C15 H15B 109.5
C17 C18 H18 119.6
C19 C18 C17 120.89(17)
C19 C18 H18 119.6
C19 C20 H20 120.1
C19 C20 C21 119.74(17)
C21 C20 H20 120.1
C18 C19 H19 119.9
C20 C19 C18 120.14(18)
C20 C19 H19 119.9
C15 C14 H14A 109.4
C15 C14 H14B 109.4
H14A C14 H14B 108.0
C13 C14 C15 111.27(15)
C13 C14 H14A 109.4
C13 C14 H14B 109.4
C22 C21 H21 119.9
C20 C21 C22 120.11(16)
C20 C21 H21 119.9
N12 C13 C14 108.65(16)
N12 C13 H13A 110.0
N12 C13 H13B 110.0
C14 C13 H13A 110.0
C14 C13 H13B 110.0
H13A C13 H13B 108.3

loop_
_geom_bond_atom_site_label_1
_geom_bond_atom_site_label_2
_geom_bond_distance
O11 C11 1.233(2)
N1 C10 1.318(2)
N1 C2 1.3726(19)
N16 H16 0.92(2)
N16 N12 1.4279(19)
N16 C16 1.471(2)
N12 C11 1.340(2)
N12 C13 1.462(2)
C11 C10 1.508(2)
C10 C9 1.418(2)
C3 H3 0.9500
C3 C2 1.414(2)
C3 C4 1.370(2)
C2 C7 1.422(2)
C17 C16 1.507(2)
C17 C22 1.394(2)
C17 C18 1.391(2)
C16 H16A 1.0000
C16 C15 1.533(2)
C8 H8 0.9500
C8 C7 1.413(2)
C8 C9 1.364(2)
C7 C6 1.420(2)
C22 H22 0.9500
C22 C21 1.391(2)
C9 H9 0.9500
C4 H4 0.9500
C4 C5 1.413(3)
C5 H5 0.9500
C5 C6 1.365(3)
C6 H6 0.9500
C15 H15A 0.9900
C15 H15B 0.9900
C15 C14 1.533(2)
C18 H18 0.9500
C18 C19 1.385(3)
C20 H20 0.9500
C20 C19 1.383(3)
C20 C21 1.386(3)
C19 H19 0.9500
C14 H14A 0.9900
C14 H14B 0.9900
C14 C13 1.512(3)
C21 H21 0.9500
C13 H13A 0.9900
C13 H13B 0.9900
